data_1560405
loop_
_publ_author_name
'Deng, Ji-Hua'
'Wen, Ya-Qiong'
'Luo, Xu-Zhong'
'Zhong, Di-Chang'

_publ_section_title
;
 Anion-dependent formation of four coordination polymers based on
 N,N&#x2032;-di(3-pyridine) oxamide (DPOM): Crystal structures and
 luminescence
;
_journal_name_full 'Journal of Solid State Chemistry'
_journal_page_first 231
_journal_page_last 237
_journal_paper_doi 10.1016/j.jssc.2017.06.001
_journal_volume 253
_journal_year 2017
_chemical_formula_sum 'C12 H18 N4 Ni O12 S'
_chemical_formula_weight 501.07
_space_group_crystal_system monoclinic
_space_group_IT_number 15
_space_group_name_Hall '-C 2yc'
_space_group_name_H-M_alt 'C 1 2/c 1'
_atom_sites_solution_hydrogens mixed
_cell_angle_alpha 90
_cell_angle_beta 99.917(2)
_cell_angle_gamma 90
_cell_formula_units_Z 4
_cell_length_a 9.5816(5)
_cell_length_b 11.9929(7)
_cell_length_c 16.8649(9)
_cell_measurement_reflns_used 952
_cell_measurement_temperature 298(2)
_cell_measurement_theta_max 26.06
_cell_measurement_theta_min 2.75
_cell_volume 1909.01(18)
_computing_cell_refinement 'Bruker SMART'
_computing_data_collection 'Bruker SMART'
_computing_data_reduction 'Bruker SAINT'
_computing_molecular_graphics 'Bruker SHELXTL'
_computing_publication_material 'Bruker SHELXTL'
_computing_structure_refinement 'SHELXL-2014 (Sheldrick, 2014)'
_computing_structure_solution 'SHELXS-2014 (Sheldrick, 2014)'
_diffrn_ambient_temperature 298(2)
_diffrn_measured_fraction_theta_full 0.999
_diffrn_measured_fraction_theta_max 0.996
_diffrn_measurement_device_type 'CCD area detector'
_diffrn_measurement_method 'phi and omega scans'
_diffrn_radiation_type MoK\a
_diffrn_radiation_wavelength 0.71073
_diffrn_reflns_av_R_equivalents 0.0423
_diffrn_reflns_av_unetI/netI 0.0289
_diffrn_reflns_Laue_measured_fraction_full 0.999
_diffrn_reflns_Laue_measured_fraction_max 0.996
_diffrn_reflns_limit_h_max 11
_diffrn_reflns_limit_h_min -11
_diffrn_reflns_limit_k_max 14
_diffrn_reflns_limit_k_min -14
_diffrn_reflns_limit_l_max 20
_diffrn_reflns_limit_l_min -20
_diffrn_reflns_number 15716
_diffrn_reflns_point_group_measured_fraction_full 0.999
_diffrn_reflns_point_group_measured_fraction_max 0.996
_diffrn_reflns_theta_full 25.242
_diffrn_reflns_theta_max 26.060
_diffrn_reflns_theta_min 2.746
_diffrn_source 'fine-focus sealed tube'
_exptl_absorpt_coefficient_mu 1.198
_exptl_absorpt_correction_T_max 0.7619
_exptl_absorpt_correction_T_min 0.6722
_exptl_absorpt_correction_type multi-scan
_exptl_absorpt_process_details 'SADABS (SHELDRICK, 1996)'
_exptl_crystal_colour colorless
_exptl_crystal_density_diffrn 1.743
_exptl_crystal_density_method 'not measured'
_exptl_crystal_description block
_exptl_crystal_F_000 1032
_exptl_crystal_size_max 0.360
_exptl_crystal_size_mid 0.280
_exptl_crystal_size_min 0.240
_refine_diff_density_max 0.842
_refine_diff_density_min -0.803
_refine_diff_density_rms 0.122
_refine_ls_extinction_coef .
_refine_ls_extinction_method none
_refine_ls_goodness_of_fit_ref 1.090
_refine_ls_hydrogen_treatment mixed
_refine_ls_matrix_type full
_refine_ls_number_parameters 153
_refine_ls_number_reflns 1887
_refine_ls_number_restraints 6
_refine_ls_restrained_S_all 1.088
_refine_ls_R_factor_all 0.0714
_refine_ls_R_factor_gt 0.0536
_refine_ls_shift/su_max 0.004
_refine_ls_shift/su_mean 0.000
_refine_ls_structure_factor_coef Fsqd
_refine_ls_weighting_details 'w=1/[\s^2^(Fo^2^)+(0.0693P)^2^+14.5243P] where P=(Fo^2^+2Fc^2^)/3'
_refine_ls_weighting_scheme calc
_refine_ls_wR_factor_gt 0.1343
_refine_ls_wR_factor_ref 0.1524
_reflns_Friedel_coverage 0.000
_reflns_Friedel_fraction_full .
_reflns_Friedel_fraction_max .
_reflns_number_gt 1544
_reflns_number_total 1887
_reflns_threshold_expression 'I > 2\s(I)'
_cod_data_source_file mmc2.cif
_cod_data_source_block 1
_cod_depositor_comments
;
The following automatic conversions were performed:

data item '_exptl_absorpt_correction_type' value 'MULTI-SCAN' was
changed to 'multi-scan' in accordance with the built-in table derived
from the CIF Core dictionary named 'cif_core.dic' version 2.4.5 last
updated on 2014-11-21.

Automatic conversion script
Id: cif_fix_values 8369 2020-08-20 11:38:08Z andrius 

2022-11-07
Z value and formula fixed to values more according to usual
chemical conventions.                 miguel
;
_cod_original_formula_sum 'C48 H72 N16 Ni4 O48 S4'
_cod_original_formula_weight 2004.29
_cod_original_formula_units_Z 1
_cod_original_sg_symbol_H-M 'C 2/c'
_cod_database_code 1560405
_shelx_space_group_comment
;
The symmetry employed for this shelxl refinement is uniquely defined
by the following loop, which should always be used as a source of
symmetry information in preference to the above space-group names.
They are only intended as comments.
;
_shelx_estimated_absorpt_t_min 0.672
_shelx_estimated_absorpt_t_max 0.762
_shelxl_version_number 2014-3

loop_
_space_group_symop_operation_xyz
'x, y, z'
'-x, y, -z+1/2'
'x+1/2, y+1/2, z'
'-x+1/2, y+1/2, -z+1/2'
'-x, -y, -z'
'x, -y, z-1/2'
'-x+1/2, -y+1/2, -z'
'x+1/2, -y+1/2, z-1/2'

loop_
_atom_site_label
_atom_site_type_symbol
_atom_site_fract_x
_atom_site_fract_y
_atom_site_fract_z
_atom_site_U_iso_or_equiv
_atom_site_adp_type
_atom_site_occupancy
_atom_site_site_symmetry_order
_atom_site_calc_flag
_atom_site_refinement_flags_posn
_atom_site_refinement_flags_adp
_atom_site_refinement_flags_occupancy
_atom_site_disorder_assembly
_atom_site_disorder_group
Ni1 Ni 1.0000 0.13455(7) 0.2500 0.0231(3) Uani 1 2 d S T P . .
S1 S 0.5000 0.23108(13) 0.2500 0.0228(4) Uani 1 2 d S T P . .
C1 C 1.0311(5) 0.1637(4) 0.4323(3) 0.0344(12) Uani 1 1 d . . . . .
H1 H 1.1225 0.1849 0.4272 0.041 Uiso 1 1 calc R U . . .
C2 C 0.9942(6) 0.1641(5) 0.5072(3) 0.0365(12) Uani 1 1 d . . . . .
H2 H 1.0602 0.1850 0.5519 0.044 Uiso 1 1 calc R U . . .
C3 C 0.8587(5) 0.1335(4) 0.5166(3) 0.0333(11) Uani 1 1 d . . . . .
H3 H 0.8312 0.1352 0.5668 0.040 Uiso 1 1 calc R U . . .
C4 C 0.7654(5) 0.1002(4) 0.4485(3) 0.0273(10) Uani 1 1 d . . . . .
C5 C 0.8091(5) 0.1015(4) 0.3750(3) 0.0277(10) Uani 1 1 d . . . . .
H5 H 0.7456 0.0793 0.3297 0.033 Uiso 1 1 calc R U . . .
C6 C 0.5795(5) 0.0133(5) 0.5086(3) 0.0314(11) Uani 1 1 d . . . . .
N1 N 0.9403(4) 0.1338(3) 0.3659(2) 0.0281(9) Uani 1 1 d . . . . .
N2 N 0.6231(4) 0.0684(4) 0.4496(2) 0.0305(9) Uani 1 1 d . . . . .
H6 H 0.5604 0.0865 0.4087 0.037 Uiso 1 1 calc R U . . .
O1 O 0.6518(4) -0.0173(5) 0.5706(2) 0.0597(14) Uani 1 1 d . . . . .
O2 O 1.1519(4) 0.0172(3) 0.2875(2) 0.0326(8) Uani 1 1 d D . . . .
O3 O 0.8520(4) 0.2552(3) 0.2085(2) 0.0373(9) Uani 1 1 d D . . . .
O4 O 0.6190(4) 0.2986(3) 0.2883(3) 0.0494(11) Uani 1 1 d . . . . .
O5 O 0.5486(5) 0.1613(6) 0.1921(4) 0.114(3) Uani 1 1 d . . . . .
O1W O 0.5286(12) 0.9436(7) 0.2218(7) 0.147(4) Uani 1 1 d . . . . .
H3A H 0.891(6) 0.320(3) 0.213(4) 0.06(2) Uiso 1 1 d D . . . .
H2A H 1.138(5) -0.0533(12) 0.285(3) 0.035(15) Uiso 1 1 d D . . . .
H2B H 1.222(7) 0.030(4) 0.325(4) 0.11(3) Uiso 1 1 d D . . . .
H3B H 0.766(3) 0.262(5) 0.215(6) 0.13(4) Uiso 1 1 d D . . . .

loop_
_atom_site_aniso_label
_atom_site_aniso_U_11
_atom_site_aniso_U_22
_atom_site_aniso_U_33
_atom_site_aniso_U_23
_atom_site_aniso_U_13
_atom_site_aniso_U_12
Ni1 0.0175(4) 0.0248(5) 0.0271(5) 0.000 0.0045(3) 0.000
S1 0.0217(8) 0.0257(8) 0.0204(8) 0.000 0.0019(6) 0.000
C1 0.024(2) 0.042(3) 0.037(3) -0.006(2) 0.003(2) -0.007(2)
C2 0.030(3) 0.048(3) 0.029(3) -0.007(2) -0.001(2) -0.009(2)
C3 0.031(3) 0.042(3) 0.027(3) -0.003(2) 0.004(2) -0.005(2)
C4 0.022(2) 0.031(2) 0.030(2) 0.0041(19) 0.0060(19) 0.0007(19)
C5 0.021(2) 0.035(3) 0.026(2) 0.0014(19) 0.0008(18) -0.0008(19)
C6 0.023(2) 0.048(3) 0.023(2) 0.003(2) 0.0041(19) -0.002(2)
N1 0.0238(19) 0.032(2) 0.029(2) -0.0012(17) 0.0058(16) -0.0028(17)
N2 0.0195(19) 0.046(3) 0.025(2) 0.0095(18) 0.0017(15) -0.0020(18)
O1 0.0277(19) 0.113(4) 0.034(2) 0.036(2) -0.0068(16) -0.018(2)
O2 0.0303(18) 0.0279(19) 0.036(2) -0.0011(15) -0.0052(15) 0.0037(15)
O3 0.0259(18) 0.035(2) 0.054(2) 0.0092(18) 0.0176(17) 0.0081(16)
O4 0.039(2) 0.037(2) 0.065(3) -0.0045(19) -0.0104(19) -0.0070(18)
O5 0.053(3) 0.177(7) 0.098(4) -0.105(4) -0.024(3) 0.053(4)
O1W 0.135(9) 0.114(6) 0.196(13) 0.018(6) 0.036(7) -0.013(6)

loop_
_atom_type_symbol
_atom_type_description
_atom_type_scat_dispersion_real
_atom_type_scat_dispersion_imag
_atom_type_scat_source
C C 0.0033 0.0016 'International Tables Vol C Tables 4.2.6.8 and 6.1.1.4'
H H 0.0000 0.0000 'International Tables Vol C Tables 4.2.6.8 and 6.1.1.4'
N N 0.0061 0.0033 'International Tables Vol C Tables 4.2.6.8 and 6.1.1.4'
Ni Ni 0.3393 1.1124 'International Tables Vol C Tables 4.2.6.8 and 6.1.1.4'
O O 0.0106 0.0060 'International Tables Vol C Tables 4.2.6.8 and 6.1.1.4'
S S 0.1246 0.1234 'International Tables Vol C Tables 4.2.6.8 and 6.1.1.4'

loop_
_geom_angle_atom_site_label_1
_geom_angle_atom_site_label_2
_geom_angle_atom_site_label_3
_geom_angle
_geom_angle_site_symmetry_1
_geom_angle_site_symmetry_3
O2 Ni1 O2 93.0(2) . 2_755
O2 Ni1 O3 88.08(15) . 2_755
O2 Ni1 O3 177.50(15) 2_755 2_755
O2 Ni1 O3 177.50(15) . .
O2 Ni1 O3 88.08(15) 2_755 .
O3 Ni1 O3 90.9(2) 2_755 .
O2 Ni1 N1 89.50(15) . 2_755
O2 Ni1 N1 90.16(15) 2_755 2_755
O3 Ni1 N1 92.08(15) 2_755 2_755
O3 Ni1 N1 88.26(15) . 2_755
O2 Ni1 N1 90.16(15) . .
O2 Ni1 N1 89.51(15) 2_755 .
O3 Ni1 N1 88.26(15) 2_755 .
O3 Ni1 N1 92.08(15) . .
N1 Ni1 N1 179.5(2) 2_755 .
O5 S1 O5 108.0(7) . 2_655
O5 S1 O4 107.9(3) . .
O5 S1 O4 110.3(3) 2_655 .
O5 S1 O4 110.3(3) . 2_655
O5 S1 O4 107.9(3) 2_655 2_655
O4 S1 O4 112.4(3) . 2_655
N1 C1 C2 122.5(5) . .
N1 C1 H1 118.7 . .
C2 C1 H1 118.7 . .
C1 C2 C3 120.0(5) . .
C1 C2 H2 120.0 . .
C3 C2 H2 120.0 . .
C2 C3 C4 117.8(5) . .
C2 C3 H3 121.1 . .
C4 C3 H3 121.1 . .
C5 C4 C3 119.3(4) . .
C5 C4 N2 117.2(4) . .
C3 C4 N2 123.4(4) . .
N1 C5 C4 122.7(4) . .
N1 C5 H5 118.6 . .
C4 C5 H5 118.6 . .
O1 C6 N2 126.5(4) . .
O1 C6 C6 120.3(5) . 5_656
N2 C6 C6 113.2(5) . 5_656
C1 N1 C5 117.6(4) . .
C1 N1 Ni1 121.8(3) . .
C5 N1 Ni1 120.6(3) . .
C6 N2 C4 125.0(4) . .
C6 N2 H6 117.5 . .
C4 N2 H6 117.5 . .
Ni1 O2 H2A 124(3) . .
Ni1 O2 H2B 122(4) . .
H2A O2 H2B 108.2(17) . .
Ni1 O3 H3A 110(4) . .
Ni1 O3 H3B 131(6) . .
H3A O3 H3B 108.3(18) . .

loop_
_geom_bond_atom_site_label_1
_geom_bond_atom_site_label_2
_geom_bond_distance
_geom_bond_site_symmetry_2
Ni1 O2 2.045(3) .
Ni1 O2 2.045(3) 2_755
Ni1 O3 2.062(4) 2_755
Ni1 O3 2.062(3) .
Ni1 N1 2.128(4) 2_755
Ni1 N1 2.128(4) .
S1 O5 1.423(4) .
S1 O5 1.423(4) 2_655
S1 O4 1.455(4) .
S1 O4 1.455(4) 2_655
C1 N1 1.343(6) .
C1 C2 1.370(7) .
C1 H1 0.9300 .
C2 C3 1.384(7) .
C2 H2 0.9300 .
C3 C4 1.387(7) .
C3 H3 0.9300 .
C4 C5 1.375(7) .
C4 N2 1.419(6) .
C5 N1 1.349(6) .
C5 H5 0.9300 .
C6 O1 1.207(6) .
C6 N2 1.322(6) .
C6 C6 1.534(9) 5_656
N2 H6 0.8600 .
O2 H2A 0.856(10) .
O2 H2B 0.859(10) .
O3 H3A 0.859(10) .
O3 H3B 0.855(10) .
O1W O1W 1.177(17) 2_655

loop_
_geom_hbond_atom_site_label_D
_geom_hbond_atom_site_label_H
_geom_hbond_atom_site_label_A
_geom_hbond_distance_DH
_geom_hbond_distance_HA
_geom_hbond_distance_DA
_geom_hbond_angle_DHA
_geom_hbond_site_symmetry_A
O3 H3B O5 0.855(10) 2.38(4) 3.085(8) 140(6) .
O2 H2B O1 0.859(10) 1.96(3) 2.778(5) 160(7) 5_756
O3 H3A O1W 0.859(10) 1.93(4) 2.707(11) 151(7) 4_645
O2 H2A O4 0.856(10) 1.788(13) 2.642(5) 174(5) 3_545
N2 H6 O5 0.86 2.04 2.882(6) 164.5 2_655
